data_7019283
loop_
_publ_author_name
'Turov, Yevgeniya'
'Berry, John F.'

_publ_section_title
;
 Synthesis, characterization and thermal properties of trimetallic
 N(3)-Cr[quadruple bond, length as m-dash]CrM-N(3) azide complexes with M
 = Cr, Mn, Fe, and Co.
;
_journal_issue 26
_journal_name_full 'Dalton transactions (Cambridge, England : 2003)'
_journal_page_first 8153
_journal_page_last 8161
_journal_paper_doi 10.1039/c2dt30150d
_journal_volume 41
_journal_year 2012
_chemical_formula_moiety 'Cr2 Mn C40 H32 N18'
_chemical_formula_sum 'C40 H32 Cr2 Mn N18'
_chemical_formula_weight 923.78
_chemical_name_common Cr2Mn(dpa)4(N3)2
_space_group_IT_number 14
_symmetry_cell_setting monoclinic
_symmetry_space_group_name_Hall '-P 2ybc'
_symmetry_space_group_name_H-M 'P 1 21/c 1'
_atom_sites_solution_hydrogens geom
_atom_sites_solution_primary direct
_atom_sites_solution_secondary difmap
_audit_creation_method SHELXL-97
_cell_angle_alpha 90.0000
_cell_angle_beta 96.002(3)
_cell_angle_gamma 90.0000
_cell_formula_units_Z 4
_cell_length_a 13.8889(7)
_cell_length_b 16.5572(8)
_cell_length_c 17.0566(8)
_cell_measurement_reflns_used 9972
_cell_measurement_temperature 100(2)
_cell_measurement_theta_max 25.2673
_cell_measurement_theta_min 2.3450
_cell_volume 3900.9(3)
_computing_cell_refinement 'SAINT Ver. 7.24A (Bruker-AXS, 2007)'
_computing_data_collection 'APEX2 Ver. 2.1-4 (Bruker-AXS, 2009)'
_computing_data_reduction 'SAINT Ver. 7.24A'
_computing_molecular_graphics SHELXTL
_computing_publication_material SHELXTL
_computing_structure_refinement 'SHELXTL, OLEX2 (Dolomanov et al., 2009)'
_computing_structure_solution 'SHELXS-97 (Sheldrick, 2008)'
_diffrn_ambient_temperature 100(2)
_diffrn_measured_fraction_theta_full 0.988
_diffrn_measured_fraction_theta_max 0.988
_diffrn_measurement_device_type 'Bruker SMART APEX2 area detector'
_diffrn_measurement_method '0.60\% \w and 0.6\% \f scans'
_diffrn_radiation_monochromator 'mirror optics'
_diffrn_radiation_source 'micro-focus sealed tube'
_diffrn_radiation_type MoK\a
_diffrn_radiation_wavelength 0.71073
_diffrn_reflns_av_R_equivalents 0.0745
_diffrn_reflns_av_sigmaI/netI 0.0428
_diffrn_reflns_limit_h_max 16
_diffrn_reflns_limit_h_min -16
_diffrn_reflns_limit_k_max 20
_diffrn_reflns_limit_k_min -19
_diffrn_reflns_limit_l_max 20
_diffrn_reflns_limit_l_min -20
_diffrn_reflns_number 60040
_diffrn_reflns_theta_full 25.54
_diffrn_reflns_theta_max 25.43
_diffrn_reflns_theta_min 1.71
_exptl_absorpt_coefficient_mu 0.924
_exptl_absorpt_correction_T_max 1.0000
_exptl_absorpt_correction_T_min 0.7634
_exptl_absorpt_correction_type analytical
_exptl_absorpt_process_details
;
SADABS (Bruker-AXS, 2007)
;
_exptl_crystal_colour brown
_exptl_crystal_density_diffrn 1.573
_exptl_crystal_density_method 'not measured'
_exptl_crystal_description block
_exptl_crystal_F_000 1884
_exptl_crystal_size_max 0.111
_exptl_crystal_size_mid 0.094
_exptl_crystal_size_min 0.060
_refine_diff_density_max 0.401
_refine_diff_density_min -0.644
_refine_diff_density_rms 0.076
_refine_ls_extinction_method none
_refine_ls_goodness_of_fit_ref 1.098
_refine_ls_hydrogen_treatment undef
_refine_ls_matrix_type full
_refine_ls_number_parameters 567
_refine_ls_number_reflns 7218
_refine_ls_number_restraints 0
_refine_ls_restrained_S_all 1.098
_refine_ls_R_factor_all 0.0588
_refine_ls_R_factor_gt 0.0426
_refine_ls_shift/su_max 0.002
_refine_ls_shift/su_mean 0.000
_refine_ls_structure_factor_coef Fsqd
_refine_ls_weighting_details 'calc w=1/[\s^2^(Fo^2^)+(0.0367P)^2^+7.8024P] where P=(Fo^2^+2Fc^2^)/3'
_refine_ls_weighting_scheme calc
_refine_ls_wR_factor_gt 0.1073
_refine_ls_wR_factor_ref 0.1161
_reflns_number_gt 5822
_reflns_number_total 7218
_reflns_threshold_expression >2sigma(I)
_cod_data_source_file c2dt30150d.txt
_cod_data_source_block compound4(100K)
_cod_original_sg_symbol_H-M P2(1)/c
_cod_database_code 7019283

loop_
_symmetry_equiv_pos_as_xyz
'x, y, z'
'-x, y+1/2, -z+1/2'
'-x, -y, -z'
'x, -y-1/2, z-1/2'

loop_
_atom_site_label
_atom_site_type_symbol
_atom_site_fract_x
_atom_site_fract_y
_atom_site_fract_z
_atom_site_U_iso_or_equiv
_atom_site_adp_type
_atom_site_occupancy
_atom_site_symmetry_multiplicity
_atom_site_calc_flag
_atom_site_refinement_flags
_atom_site_disorder_assembly
_atom_site_disorder_group
Mn1 Mn 0.6062(6) -0.0135(7) 0.3080(6) 0.0188(10) Uani 0.44 1 d P A 1
Mn2 Mn 0.8943(5) 0.0694(6) 0.1621(5) 0.0247(10) Uani 0.56 1 d P A 2
Cr1 Cr 0.8753(6) 0.0649(7) 0.1713(6) 0.0167(9) Uani 0.44 1 d P A 1
Cr1A Cr 0.6257(5) -0.0106(6) 0.2986(5) 0.0185(9) Uani 0.56 1 d P A 2
Cr2 Cr 0.76182(13) 0.03000(10) 0.23163(10) 0.0141(5) Uiso 0.44 1 d P A 1
Cr2A Cr 0.74384(10) 0.02664(8) 0.23903(7) 0.0135(4) Uiso 0.56 1 d P A 2
N1 N 0.83502(18) 0.18766(16) 0.18821(14) 0.0196(6) Uani 1 1 d . . .
N2 N 0.68662(18) 0.13548(15) 0.20995(14) 0.0170(5) Uani 1 1 d . . .
N3 N 0.54019(18) 0.07818(15) 0.23187(14) 0.0173(5) Uani 1 1 d . . .
N4 N 0.96360(19) 0.06662(16) 0.28078(15) 0.0204(6) Uani 1 1 d . . .
N5 N 0.81984(18) 0.07549(16) 0.33661(14) 0.0186(6) Uani 1 1 d . . .
N6 N 0.67243(19) 0.07655(15) 0.38710(14) 0.0191(6) Uani 1 1 d . . .
N7 N 0.90885(18) -0.06110(16) 0.16072(14) 0.0182(5) Uani 1 1 d . . .
N8 N 0.81305(18) -0.08087(15) 0.26194(14) 0.0163(5) Uani 1 1 d . . .
N9 N 0.71542(18) -0.09478(15) 0.36214(14) 0.0174(5) Uani 1 1 d . . .
N10 N 0.78302(18) 0.06209(15) 0.06488(14) 0.0175(5) Uani 1 1 d . . .
N11 N 0.68671(18) -0.01907(15) 0.13400(14) 0.0166(5) Uani 1 1 d . . .
N12 N 0.59266(18) -0.09688(15) 0.20774(14) 0.0169(5) Uani 1 1 d . . .
N13 N 1.0015(2) 0.11034(19) 0.10162(17) 0.0316(7) Uani 1 1 d . . .
N14 N 1.0815(2) 0.09569(18) 0.09277(17) 0.0309(7) Uani 1 1 d . A .
N15 N 1.1618(3) 0.0822(2) 0.0830(2) 0.0520(10) Uani 1 1 d . . .
N16 N 0.4923(2) -0.05458(17) 0.36168(16) 0.0277(7) Uani 1 1 d . . .
N17 N 0.4274(2) -0.01625(19) 0.38117(16) 0.0296(7) Uani 1 1 d . A .
N18 N 0.3631(2) 0.0216(2) 0.4011(2) 0.0419(8) Uani 1 1 d . . .
C1 C 0.8968(2) 0.2499(2) 0.1872(2) 0.0271(8) Uani 1 1 d . A .
H1 H 0.9616 0.2386 0.1774 0.032 Uiso 1 1 calc R . .
C2 C 0.8724(3) 0.3289(2) 0.1993(2) 0.0312(8) Uani 1 1 d . . .
H2 H 0.9186 0.3710 0.1973 0.037 Uiso 1 1 calc R A .
C3 C 0.7785(3) 0.3454(2) 0.2144(2) 0.0278(8) Uani 1 1 d . A .
H3 H 0.7589 0.3995 0.2225 0.033 Uiso 1 1 calc R . .
C4 C 0.7139(2) 0.28297(19) 0.21771(17) 0.0220(7) Uani 1 1 d . . .
H4 H 0.6497 0.2938 0.2292 0.026 Uiso 1 1 calc R A .
C5 C 0.7425(2) 0.20293(19) 0.20412(17) 0.0195(7) Uani 1 1 d . A .
C6 C 0.5876(2) 0.13752(18) 0.19630(16) 0.0180(6) Uani 1 1 d . A .
C7 C 0.5350(2) 0.19148(19) 0.14445(18) 0.0216(7) Uani 1 1 d . . .
H7 H 0.5680 0.2321 0.1183 0.026 Uiso 1 1 calc R A .
C8 C 0.4367(2) 0.1854(2) 0.13174(18) 0.0254(7) Uani 1 1 d . A .
H8 H 0.4012 0.2223 0.0971 0.030 Uiso 1 1 calc R . .
C9 C 0.3884(2) 0.1262(2) 0.16876(19) 0.0265(8) Uani 1 1 d . . .
H9 H 0.3198 0.1219 0.1612 0.032 Uiso 1 1 calc R A .
C10 C 0.4433(2) 0.0736(2) 0.21698(18) 0.0237(7) Uani 1 1 d . A .
H10 H 0.4109 0.0314 0.2413 0.028 Uiso 1 1 calc R . .
C11 C 1.0603(2) 0.0566(2) 0.2862(2) 0.0246(7) Uani 1 1 d . A .
H11 H 1.0903 0.0521 0.2388 0.030 Uiso 1 1 calc R . .
C12 C 1.1182(2) 0.0525(2) 0.3569(2) 0.0291(8) Uani 1 1 d . . .
H12 H 1.1864 0.0461 0.3585 0.035 Uiso 1 1 calc R A .
C13 C 1.0733(3) 0.0580(2) 0.4253(2) 0.0301(8) Uani 1 1 d . A .
H13 H 1.1109 0.0547 0.4751 0.036 Uiso 1 1 calc R . .
C14 C 0.9751(2) 0.0682(2) 0.42187(19) 0.0260(7) Uani 1 1 d . . .
H14 H 0.9448 0.0725 0.4691 0.031 Uiso 1 1 calc R A .
C15 C 0.9188(2) 0.07231(18) 0.34798(17) 0.0190(6) Uani 1 1 d . A .
C16 C 0.7645(2) 0.10501(19) 0.39257(17) 0.0196(7) Uani 1 1 d . A .
C17 C 0.7946(3) 0.1638(2) 0.44899(19) 0.0284(8) Uani 1 1 d . . .
H17 H 0.8575 0.1868 0.4501 0.034 Uiso 1 1 calc R A .
C18 C 0.7333(3) 0.1884(2) 0.50284(19) 0.0316(8) Uani 1 1 d . A .
H18 H 0.7542 0.2270 0.5422 0.038 Uiso 1 1 calc R . .
C19 C 0.6410(3) 0.1564(2) 0.4991(2) 0.0314(8) Uani 1 1 d . . .
H19 H 0.5980 0.1713 0.5364 0.038 Uiso 1 1 calc R A .
C20 C 0.6133(3) 0.1026(2) 0.44014(18) 0.0250(7) Uani 1 1 d . A .
H20 H 0.5490 0.0824 0.4362 0.030 Uiso 1 1 calc R . .
C21 C 0.9624(2) -0.0900(2) 0.10529(18) 0.0213(7) Uani 1 1 d . A .
H21 H 0.9912 -0.0525 0.0726 0.026 Uiso 1 1 calc R . .
C22 C 0.9773(2) -0.1707(2) 0.09392(18) 0.0252(7) Uani 1 1 d . . .
H22 H 1.0176 -0.1885 0.0557 0.030 Uiso 1 1 calc R A .
C23 C 0.9326(2) -0.2259(2) 0.13901(18) 0.0227(7) Uani 1 1 d . A .
H23 H 0.9403 -0.2822 0.1310 0.027 Uiso 1 1 calc R . .
C24 C 0.8770(2) -0.19872(19) 0.19543(17) 0.0205(7) Uani 1 1 d . . .
H24 H 0.8447 -0.2361 0.2259 0.025 Uiso 1 1 calc R A .
C25 C 0.8681(2) -0.11499(19) 0.20807(16) 0.0173(6) Uani 1 1 d . A .
C26 C 0.7959(2) -0.12024(18) 0.33006(16) 0.0170(6) Uani 1 1 d . A .
C27 C 0.8563(2) -0.1782(2) 0.36967(18) 0.0247(7) Uani 1 1 d . . .
H27 H 0.9126 -0.1960 0.3475 0.030 Uiso 1 1 calc R A .
C28 C 0.8346(3) -0.2093(2) 0.44018(18) 0.0270(8) Uani 1 1 d . A .
H28 H 0.8746 -0.2498 0.4660 0.032 Uiso 1 1 calc R . .
C29 C 0.7538(2) -0.1814(2) 0.47379(18) 0.0236(7) Uani 1 1 d . . .
H29 H 0.7383 -0.2014 0.5231 0.028 Uiso 1 1 calc R A .
C30 C 0.6977(2) -0.12443(19) 0.43358(17) 0.0210(7) Uani 1 1 d . A .
H30 H 0.6431 -0.1043 0.4567 0.025 Uiso 1 1 calc R . .
C31 C 0.7982(2) 0.1059(2) 0.00065(18) 0.0240(7) Uani 1 1 d . A .
H31 H 0.8562 0.1365 0.0020 0.029 Uiso 1 1 calc R . .
C32 C 0.7345(3) 0.1088(2) -0.06665(19) 0.0298(8) Uani 1 1 d . . .
H32 H 0.7476 0.1409 -0.1105 0.036 Uiso 1 1 calc R A .
C33 C 0.6506(3) 0.0633(2) -0.06812(18) 0.0273(8) Uani 1 1 d . A .
H33 H 0.6044 0.0645 -0.1133 0.033 Uiso 1 1 calc R . .
C34 C 0.6342(2) 0.0165(2) -0.00438(17) 0.0214(7) Uani 1 1 d . . .
H34 H 0.5780 -0.0164 -0.0062 0.026 Uiso 1 1 calc R A .
C35 C 0.7009(2) 0.01742(18) 0.06343(17) 0.0171(6) Uani 1 1 d . A .
C36 C 0.6312(2) -0.08657(18) 0.13807(17) 0.0175(6) Uani 1 1 d . A .
C37 C 0.6189(2) -0.1469(2) 0.07953(18) 0.0230(7) Uani 1 1 d . . .
H37 H 0.6470 -0.1405 0.0315 0.028 Uiso 1 1 calc R A .
C38 C 0.5663(3) -0.2145(2) 0.09206(19) 0.0277(8) Uani 1 1 d . A .
H38 H 0.5568 -0.2547 0.0523 0.033 Uiso 1 1 calc R . .
C39 C 0.5264(3) -0.2247(2) 0.1635(2) 0.0290(8) Uani 1 1 d . . .
H39 H 0.4895 -0.2713 0.1732 0.035 Uiso 1 1 calc R A .
C40 C 0.5427(2) -0.1647(2) 0.21903(19) 0.0233(7) Uani 1 1 d . A .
H40 H 0.5172 -0.1715 0.2681 0.028 Uiso 1 1 calc R . .

loop_
_atom_site_aniso_label
_atom_site_aniso_U_11
_atom_site_aniso_U_22
_atom_site_aniso_U_33
_atom_site_aniso_U_23
_atom_site_aniso_U_13
_atom_site_aniso_U_12
Mn1 0.023(3) 0.0221(12) 0.012(2) -0.0045(13) 0.0033(14) 0.0083(19)
Mn2 0.027(2) 0.0244(13) 0.0219(19) -0.0043(12) -0.0025(14) 0.0061(17)
Cr1 0.016(2) 0.0199(13) 0.0140(18) -0.0017(12) -0.0002(15) 0.0043(17)
Cr1A 0.024(2) 0.0218(10) 0.0097(16) -0.0036(11) 0.0007(13) 0.0092(17)
N1 0.0199(14) 0.0228(14) 0.0157(12) 0.0025(11) -0.0001(10) -0.0018(11)
N2 0.0190(13) 0.0185(13) 0.0140(12) 0.0014(10) 0.0031(10) -0.0008(10)
N3 0.0218(14) 0.0188(13) 0.0118(12) -0.0009(10) 0.0034(10) -0.0002(11)
N4 0.0201(14) 0.0206(14) 0.0201(13) 0.0029(11) -0.0001(11) 0.0001(11)
N5 0.0210(14) 0.0232(14) 0.0116(12) 0.0006(10) 0.0013(10) 0.0005(11)
N6 0.0253(14) 0.0206(14) 0.0119(12) 0.0001(10) 0.0038(10) 0.0024(11)
N7 0.0185(13) 0.0220(14) 0.0140(12) -0.0012(10) 0.0020(10) 0.0001(11)
N8 0.0188(13) 0.0201(13) 0.0107(11) 0.0005(10) 0.0048(10) -0.0002(10)
N9 0.0206(13) 0.0196(13) 0.0123(12) -0.0011(10) 0.0030(10) -0.0007(11)
N10 0.0189(13) 0.0205(14) 0.0134(12) 0.0002(10) 0.0034(10) 0.0000(11)
N11 0.0189(13) 0.0192(13) 0.0120(12) 0.0010(10) 0.0029(10) -0.0005(10)
N12 0.0191(13) 0.0193(13) 0.0125(12) 0.0028(10) 0.0038(10) 0.0006(11)
N13 0.0359(19) 0.0326(17) 0.0262(15) 0.0051(13) 0.0027(13) 0.0084(14)
N14 0.034(2) 0.0268(16) 0.0292(16) 0.0006(13) -0.0068(14) -0.0028(14)
N15 0.029(2) 0.064(3) 0.062(2) -0.009(2) 0.0009(17) 0.0082(17)
N16 0.0407(18) 0.0227(15) 0.0198(14) -0.0003(11) 0.0041(13) 0.0104(13)
N17 0.0298(17) 0.0391(18) 0.0194(14) 0.0066(13) 0.0005(13) -0.0028(15)
N18 0.0339(18) 0.055(2) 0.0380(19) 0.0023(16) 0.0112(15) 0.0118(17)
C1 0.0230(17) 0.0303(19) 0.0275(17) 0.0017(15) 0.0006(14) -0.0045(14)
C2 0.0287(19) 0.0273(19) 0.037(2) 0.0034(16) 0.0001(15) -0.0091(15)
C3 0.039(2) 0.0166(17) 0.0266(17) -0.0009(14) -0.0006(15) -0.0006(15)
C4 0.0280(18) 0.0219(17) 0.0168(15) 0.0008(13) 0.0055(13) 0.0008(14)
C5 0.0250(17) 0.0232(17) 0.0104(13) 0.0025(12) 0.0020(12) -0.0008(13)
C6 0.0243(17) 0.0203(16) 0.0100(13) -0.0022(12) 0.0042(12) 0.0017(13)
C7 0.0279(17) 0.0207(17) 0.0165(15) 0.0008(12) 0.0032(13) 0.0037(13)
C8 0.0316(19) 0.0271(18) 0.0164(15) -0.0031(13) -0.0023(13) 0.0067(15)
C9 0.0189(16) 0.038(2) 0.0224(16) -0.0031(15) -0.0008(13) 0.0008(14)
C10 0.0213(17) 0.0324(19) 0.0183(15) -0.0029(14) 0.0060(13) -0.0031(14)
C11 0.0227(17) 0.0221(17) 0.0288(17) 0.0006(14) 0.0022(14) 0.0007(13)
C12 0.0200(17) 0.0229(18) 0.043(2) 0.0017(15) -0.0041(15) -0.0002(14)
C13 0.033(2) 0.0250(18) 0.0289(18) 0.0076(15) -0.0123(15) -0.0070(15)
C14 0.0303(19) 0.0277(19) 0.0190(16) 0.0061(14) -0.0018(14) -0.0061(14)
C15 0.0233(16) 0.0162(16) 0.0172(15) 0.0014(12) 0.0003(13) -0.0035(13)
C16 0.0277(17) 0.0196(16) 0.0114(14) 0.0022(12) 0.0016(12) 0.0008(13)
C17 0.040(2) 0.0247(18) 0.0206(16) -0.0023(14) 0.0031(15) -0.0096(15)
C18 0.051(2) 0.0274(19) 0.0173(16) -0.0094(14) 0.0055(15) -0.0022(17)
C19 0.045(2) 0.0282(19) 0.0232(17) -0.0081(15) 0.0131(16) 0.0033(16)
C20 0.0307(18) 0.0259(18) 0.0197(16) -0.0027(14) 0.0081(14) 0.0005(14)
C21 0.0225(16) 0.0271(18) 0.0152(14) -0.0014(13) 0.0058(12) -0.0024(13)
C22 0.0259(17) 0.0330(19) 0.0182(15) -0.0072(14) 0.0096(13) 0.0009(15)
C23 0.0284(18) 0.0214(17) 0.0183(15) -0.0037(13) 0.0019(13) 0.0048(14)
C24 0.0242(17) 0.0223(17) 0.0154(14) 0.0011(12) 0.0035(12) 0.0015(13)
C25 0.0167(15) 0.0215(16) 0.0130(14) 0.0001(12) -0.0012(12) 0.0014(12)
C26 0.0195(15) 0.0191(16) 0.0124(13) -0.0021(12) 0.0013(12) 0.0002(12)
C27 0.0269(18) 0.0293(19) 0.0179(15) -0.0012(14) 0.0024(13) 0.0063(14)
C28 0.037(2) 0.0248(18) 0.0177(15) 0.0009(13) -0.0041(14) 0.0046(15)
C29 0.0300(18) 0.0273(18) 0.0130(14) 0.0021(13) 0.0008(13) -0.0099(14)
C30 0.0244(17) 0.0247(17) 0.0142(14) -0.0029(13) 0.0028(12) -0.0077(13)
C31 0.0282(18) 0.0258(18) 0.0195(15) 0.0036(13) 0.0095(13) -0.0035(14)
C32 0.042(2) 0.032(2) 0.0149(15) 0.0069(14) 0.0046(15) -0.0020(16)
C33 0.036(2) 0.0300(19) 0.0149(15) -0.0002(14) -0.0042(14) 0.0016(15)
C34 0.0232(17) 0.0247(17) 0.0159(15) -0.0005(13) 0.0011(13) -0.0010(13)
C35 0.0184(15) 0.0185(16) 0.0153(14) -0.0013(12) 0.0053(12) 0.0008(12)
C36 0.0179(15) 0.0203(16) 0.0142(14) -0.0005(12) 0.0016(12) -0.0005(12)
C37 0.0299(18) 0.0238(17) 0.0162(15) -0.0033(13) 0.0068(13) -0.0027(14)
C38 0.036(2) 0.0265(18) 0.0208(16) -0.0057(14) 0.0054(14) -0.0062(15)
C39 0.035(2) 0.0252(18) 0.0275(17) 0.0020(15) 0.0082(15) -0.0111(15)
C40 0.0250(17) 0.0243(17) 0.0211(16) 0.0044(13) 0.0050(13) -0.0035(14)

loop_
_atom_type_symbol
_atom_type_description
_atom_type_scat_dispersion_real
_atom_type_scat_dispersion_imag
_atom_type_scat_source
C C 0.0033 0.0016 'International Tables Vol C Tables 4.2.6.8 and 6.1.1.4'
H H 0.0000 0.0000 'International Tables Vol C Tables 4.2.6.8 and 6.1.1.4'
Cr Cr 0.3209 0.6236 'International Tables Vol C Tables 4.2.6.8 and 6.1.1.4'
Mn Mn 0.3368 0.7283 'International Tables Vol C Tables 4.2.6.8 and 6.1.1.4'
N N 0.0061 0.0033 'International Tables Vol C Tables 4.2.6.8 and 6.1.1.4'

loop_
_geom_angle_atom_site_label_1
_geom_angle_atom_site_label_2
_geom_angle_atom_site_label_3
_geom_angle
N16 Mn1 N3 101.9(4)
N16 Mn1 N6 104.6(4)
N3 Mn1 N6 91.0(5)
N16 Mn1 N9 98.3(5)
N3 Mn1 N9 159.7(4)
N6 Mn1 N9 85.9(4)
N16 Mn1 N12 97.7(5)
N3 Mn1 N12 88.7(4)
N6 Mn1 N12 157.3(4)
N9 Mn1 N12 86.6(4)
N16 Mn1 Cr2 175.6(6)
N3 Mn1 Cr2 80.4(3)
N6 Mn1 Cr2 79.0(3)
N9 Mn1 Cr2 79.2(3)
N12 Mn1 Cr2 78.6(3)
N13 Mn2 N10 97.7(4)
N13 Mn2 N4 102.0(4)
N10 Mn2 N4 160.2(3)
N13 Mn2 N7 104.8(4)
N10 Mn2 N7 89.8(4)
N4 Mn2 N7 87.5(3)
N13 Mn2 N1 96.7(4)
N10 Mn2 N1 87.2(3)
N4 Mn2 N1 88.2(4)
N7 Mn2 N1 158.5(3)
N13 Mn2 Cr2A 175.1(5)
N10 Mn2 Cr2A 80.1(3)
N4 Mn2 Cr2A 80.1(3)
N7 Mn2 Cr2A 79.6(2)
N1 Mn2 Cr2A 78.9(2)
Cr2 Cr1 N10 89.8(4)
Cr2 Cr1 N4 88.0(4)
N10 Cr1 N4 177.8(4)
Cr2 Cr1 N1 88.5(4)
N10 Cr1 N1 89.6(5)
N4 Cr1 N1 90.2(5)
Cr2 Cr1 N7 87.3(4)
N10 Cr1 N7 91.4(5)
N4 Cr1 N7 88.6(4)
N1 Cr1 N7 175.7(4)
Cr2 Cr1 N13 177.5(6)
N10 Cr1 N13 89.4(4)
N4 Cr1 N13 92.7(4)
N1 Cr1 N13 89.1(4)
N7 Cr1 N13 95.1(4)
N9 Cr1A Cr2A 89.6(3)
N9 Cr1A N12 90.1(4)
Cr2A Cr1A N12 88.0(3)
N9 Cr1A N6 87.9(4)
Cr2A Cr1A N6 87.1(3)
N12 Cr1A N6 174.7(3)
N9 Cr1A N3 177.2(4)
Cr2A Cr1A N3 87.7(3)
N12 Cr1A N3 90.5(4)
N6 Cr1A N3 91.3(4)
N9 Cr1A N16 90.7(3)
Cr2A Cr1A N16 178.2(5)
N12 Cr1A N16 90.3(3)
N6 Cr1A N16 94.7(3)
N3 Cr1A N16 92.0(3)
N8 Cr2 N5 90.85(16)
N8 Cr2 N11 89.04(16)
N5 Cr2 N11 171.95(15)
N8 Cr2 N2 169.08(14)
N5 Cr2 N2 89.47(15)
N11 Cr2 N2 89.12(16)
N8 Cr2 Cr1 96.7(4)
N5 Cr2 Cr1 94.8(4)
N11 Cr2 Cr1 93.2(4)
N2 Cr2 Cr1 94.2(4)
N8 Cr2 Mn1 85.0(3)
N5 Cr2 Mn1 86.4(3)
N11 Cr2 Mn1 85.5(3)
N2 Cr2 Mn1 84.1(3)
Cr1 Cr2 Mn1 177.9(4)
N2 Cr2A N11 90.49(15)
N2 Cr2A N8 174.20(13)
N11 Cr2A N8 88.66(15)
N2 Cr2A N5 90.19(16)
N11 Cr2A N5 171.35(13)
N8 Cr2A N5 89.79(15)
N2 Cr2A Cr1A 94.2(3)
N11 Cr2A Cr1A 93.7(3)
N8 Cr2A Cr1A 91.6(3)
N5 Cr2A Cr1A 94.9(3)
N2 Cr2A Mn2 87.2(2)
N11 Cr2A Mn2 85.3(2)
N8 Cr2A Mn2 87.0(2)
N5 Cr2A Mn2 86.1(3)
Cr1A Cr2A Mn2 178.3(3)
C1 N1 C5 118.5(3)
C1 N1 Cr1 123.5(3)
C5 N1 Cr1 118.0(3)
C1 N1 Mn2 115.4(3)
C5 N1 Mn2 126.1(3)
C5 N2 C6 122.3(3)
C5 N2 Cr2A 122.4(2)
C6 N2 Cr2A 115.3(2)
C5 N2 Cr2 115.2(3)
C6 N2 Cr2 122.3(2)
C10 N3 C6 118.5(3)
C10 N3 Mn1 115.6(3)
C6 N3 Mn1 125.9(3)
C10 N3 Cr1A 123.4(3)
C6 N3 Cr1A 117.7(3)
C11 N4 C15 119.3(3)
C11 N4 Cr1 122.6(3)
C15 N4 Cr1 117.9(3)
C11 N4 Mn2 114.4(3)
C15 N4 Mn2 126.3(3)
C15 N5 C16 122.7(3)
C15 N5 Cr2 114.3(2)
C16 N5 Cr2 123.0(2)
C15 N5 Cr2A 121.7(2)
C16 N5 Cr2A 115.3(2)
C20 N6 C16 118.4(3)
C20 N6 Cr1A 121.7(3)
C16 N6 Cr1A 119.8(3)
C20 N6 Mn1 113.0(3)
C16 N6 Mn1 128.4(3)
C21 N7 C25 118.4(3)
C21 N7 Cr1 122.9(3)
C25 N7 Cr1 118.5(3)
C21 N7 Mn2 114.8(3)
C25 N7 Mn2 126.8(3)
C26 N8 C25 121.8(3)
C26 N8 Cr2 124.1(2)
C25 N8 Cr2 114.1(2)
C26 N8 Cr2A 117.1(2)
C25 N8 Cr2A 120.9(2)
C30 N9 C26 118.8(3)
C30 N9 Cr1A 123.4(3)
C26 N9 Cr1A 117.8(3)
C30 N9 Mn1 115.0(3)
C26 N9 Mn1 126.2(3)
C31 N10 C35 118.7(3)
C31 N10 Cr1 123.7(3)
C35 N10 Cr1 117.5(3)
C31 N10 Mn2 115.8(3)
C35 N10 Mn2 125.5(3)
C36 N11 C35 122.5(3)
C36 N11 Cr2A 115.6(2)
C35 N11 Cr2A 121.9(2)
C36 N11 Cr2 121.9(2)
C35 N11 Cr2 115.5(2)
C40 N12 C36 119.0(3)
C40 N12 Cr1A 122.2(3)
C36 N12 Cr1A 118.5(3)
C40 N12 Mn1 114.7(3)
C36 N12 Mn1 126.3(3)
N14 N13 Mn2 139.8(4)
N14 N13 Cr1 140.8(4)
N13 N14 N15 178.8(4)
N17 N16 Mn1 127.1(4)
N17 N16 Cr1A 128.6(4)
N18 N17 N16 179.5(4)
N1 C1 C2 124.1(3)
N1 C1 H1 117.9
C2 C1 H1 117.9
C1 C2 C3 118.0(3)
C1 C2 H2 121.0
C3 C2 H2 121.0
C4 C3 C2 119.4(3)
C4 C3 H3 120.3
C2 C3 H3 120.3
C3 C4 C5 120.3(3)
C3 C4 H4 119.9
C5 C4 H4 119.9
N1 C5 N2 114.6(3)
N1 C5 C4 119.6(3)
N2 C5 C4 125.7(3)
N3 C6 N2 115.5(3)
N3 C6 C7 119.7(3)
N2 C6 C7 124.6(3)
C8 C7 C6 119.9(3)
C8 C7 H7 120.0
C6 C7 H7 120.0
C7 C8 C9 120.4(3)
C7 C8 H8 119.8
C9 C8 H8 119.8
C10 C9 C8 117.4(3)
C10 C9 H9 121.3
C8 C9 H9 121.3
N3 C10 C9 124.0(3)
N3 C10 H10 118.0
C9 C10 H10 118.0
N4 C11 C12 123.5(3)
N4 C11 H11 118.2
C12 C11 H11 118.2
C11 C12 C13 117.5(4)
C11 C12 H12 121.3
C13 C12 H12 121.3
C14 C13 C12 120.4(3)
C14 C13 H13 119.8
C12 C13 H13 119.8
C13 C14 C15 120.0(3)
C13 C14 H14 120.0
C15 C14 H14 120.0
N4 C15 N5 115.0(3)
N4 C15 C14 119.2(3)
N5 C15 C14 125.6(3)
N6 C16 N5 114.8(3)
N6 C16 C17 120.0(3)
N5 C16 C17 125.1(3)
C18 C17 C16 120.1(3)
C18 C17 H17 119.9
C16 C17 H17 119.9
C17 C18 C19 119.4(3)
C17 C18 H18 120.3
C19 C18 H18 120.3
C20 C19 C18 118.1(3)
C20 C19 H19 120.9
C18 C19 H19 120.9
N6 C20 C19 123.7(3)
N6 C20 H20 118.1
C19 C20 H20 118.1
N7 C21 C22 123.2(3)
N7 C21 H21 118.4
C22 C21 H21 118.4
C21 C22 C23 118.9(3)
C21 C22 H22 120.6
C23 C22 H22 120.6
C24 C23 C22 119.5(3)
C24 C23 H23 120.2
C22 C23 H23 120.2
C23 C24 C25 119.7(3)
C23 C24 H24 120.2
C25 C24 H24 120.2
N7 C25 N8 114.8(3)
N7 C25 C24 120.2(3)
N8 C25 C24 124.7(3)
N9 C26 N8 114.5(3)
N9 C26 C27 119.6(3)
N8 C26 C27 125.7(3)
C28 C27 C26 120.3(3)
C28 C27 H27 119.8
C26 C27 H27 119.8
C27 C28 C29 119.8(3)
C27 C28 H28 120.1
C29 C28 H28 120.1
C30 C29 C28 117.8(3)
C30 C29 H29 121.1
C28 C29 H29 121.1
N9 C30 C29 123.6(3)
N9 C30 H30 118.2
C29 C30 H30 118.2
N10 C31 C32 123.8(3)
N10 C31 H31 118.1
C32 C31 H31 118.1
C31 C32 C33 117.5(3)
C31 C32 H32 121.2
C33 C32 H32 121.2
C34 C33 C32 120.1(3)
C34 C33 H33 120.0
C32 C33 H33 120.0
C33 C34 C35 119.7(3)
C33 C34 H34 120.1
C35 C34 H34 120.1
N10 C35 N11 114.8(3)
N10 C35 C34 120.1(3)
N11 C35 C34 124.9(3)
N11 C36 N12 115.0(3)
N11 C36 C37 124.9(3)
N12 C36 C37 119.9(3)
C38 C37 C36 119.8(3)
C38 C37 H37 120.1
C36 C37 H37 120.1
C37 C38 C39 120.1(3)
C37 C38 H38 119.9
C39 C38 H38 119.9
C40 C39 C38 117.4(3)
C40 C39 H39 121.3
C38 C39 H39 121.3
N12 C40 C39 123.7(3)
N12 C40 H40 118.2
C39 C40 H40 118.2

loop_
_geom_bond_atom_site_label_1
_geom_bond_atom_site_label_2
_geom_bond_distance
Mn1 N16 2.027(8)
Mn1 N3 2.141(12)
Mn1 N6 2.151(12)
Mn1 N9 2.161(12)
Mn1 N12 2.191(12)
Mn1 Cr2 2.734(8)
Mn2 N13 2.015(7)
Mn2 N10 2.148(10)
Mn2 N4 2.150(10)
Mn2 N7 2.170(11)
Mn2 N1 2.188(10)
Mn2 Cr2A 2.677(7)
Cr1 Cr2 2.054(8)
Cr1 N10 2.110(12)
Cr1 N4 2.125(12)
Cr1 N1 2.136(13)
Cr1 N7 2.149(13)
Cr1 N13 2.342(9)
Cr1A N9 2.094(10)
Cr1A Cr2A 2.110(7)
Cr1A N12 2.122(10)
Cr1A N6 2.140(10)
Cr1A N3 2.142(10)
Cr1A N16 2.354(7)
Cr2 N8 2.017(5)
Cr2 N5 2.030(4)
Cr2 N11 2.039(4)
Cr2 N2 2.049(5)
Cr2A N2 2.011(5)
Cr2A N11 2.028(4)
Cr2A N8 2.041(4)
Cr2A N5 2.042(4)
N1 C1 1.343(5)
N1 C5 1.364(5)
N2 C5 1.369(5)
N2 C6 1.371(5)
N3 C10 1.345(5)
N3 C6 1.361(4)
N4 C11 1.347(5)
N4 C15 1.363(5)
N5 C15 1.369(5)
N5 C16 1.376(4)
N6 C20 1.354(4)
N6 C16 1.357(5)
N7 C21 1.351(4)
N7 C25 1.366(4)
N8 C26 1.375(4)
N8 C25 1.376(4)
N9 C30 1.360(5)
N9 C26 1.361(5)
N10 C31 1.349(4)
N10 C35 1.358(4)
N11 C36 1.364(4)
N11 C35 1.379(4)
N12 C40 1.344(5)
N12 C36 1.364(4)
N13 N14 1.162(5)
N14 N15 1.167(5)
N16 N17 1.178(4)
N17 N18 1.170(5)
C1 C2 1.372(6)
C1 H1 0.9500
C2 C3 1.382(6)
C2 H2 0.9500
C3 C4 1.374(5)
C3 H3 0.9500
C4 C5 1.409(5)
C4 H4 0.9500
C6 C7 1.407(5)
C7 C8 1.365(5)
C7 H7 0.9500
C8 C9 1.378(5)
C8 H8 0.9500
C9 C10 1.373(5)
C9 H9 0.9500
C10 H10 0.9500
C11 C12 1.379(5)
C11 H11 0.9500
C12 C13 1.383(6)
C12 H12 0.9500
C13 C14 1.370(6)
C13 H13 0.9500
C14 C15 1.413(5)
C14 H14 0.9500
C16 C17 1.402(5)
C17 C18 1.378(5)
C17 H17 0.9500
C18 C19 1.383(6)
C18 H18 0.9500
C19 C20 1.368(5)
C19 H19 0.9500
C20 H20 0.9500
C21 C22 1.369(5)
C21 H21 0.9500
C22 C23 1.382(5)
C22 H22 0.9500
C23 C24 1.371(5)
C23 H23 0.9500
C24 C25 1.411(5)
C24 H24 0.9500
C26 C27 1.401(5)
C27 C28 1.371(5)
C27 H27 0.9500
C28 C29 1.392(5)
C28 H28 0.9500
C29 C30 1.362(5)
C29 H29 0.9500
C30 H30 0.9500
C31 C32 1.375(5)
C31 H31 0.9500
C32 C33 1.386(5)
C32 H32 0.9500
C33 C34 1.374(5)
C33 H33 0.9500
C34 C35 1.404(5)
C34 H34 0.9500
C36 C37 1.410(5)
C37 C38 1.365(5)
C37 H37 0.9500
C38 C39 1.400(5)
C38 H38 0.9500
C39 C40 1.376(5)
C39 H39 0.9500
C40 H40 0.9500
